data_7006698
loop_
_publ_author_name
'Hitchcock, Peter B.'
'Lappert, Michael F.'
'Wei, Xue-Hong'

_publ_section_title
;
 Synthesis and structures of some bimetallic (Li/Ca, Li/Zn, Li/Li)
 diamides derived from 1,2-bis(neopentylamino)benzene and of
 Li2[{N(SiMe2NPr(i)2)}2C6H4-1,2](thf)3.
;
_journal_issue 9
_journal_name_full 'Dalton transactions (Cambridge, England : 2003)'
_journal_page_first 1181
_journal_page_last 1187
_journal_paper_doi 10.1039/b513196k
_journal_year 2006
_chemical_compound_source 'synthesis as described'
_chemical_formula_moiety 'C48 H78 Cl1 N6 Zn3, C16 H32 Li1 O4'
_chemical_formula_sum 'C64 H110 Cl Li N6 O4 Zn3'
_chemical_formula_weight 1266.08
_chemical_name_systematic
;
?
;
_space_group_IT_number 205
_symmetry_cell_setting cubic
_symmetry_Int_Tables_number 205
_symmetry_space_group_name_Hall '-P 2ac 2ab 3'
_symmetry_space_group_name_H-M 'P a -3'
_atom_sites_solution_hydrogens geom
_atom_sites_solution_primary direct
_atom_sites_solution_secondary difmap
_audit_conform_dict_location ftp://ftp.iucr.org/pub/cif_core.dic
_audit_conform_dict_name cif_core.dic
_audit_conform_dict_version 2.2
_audit_creation_date 2003-11-14T14:14:30-00:00
_audit_creation_method 'WinGX routine CIF_UPDATE'
_cell_angle_alpha 90
_cell_angle_beta 90
_cell_angle_gamma 90
_cell_formula_units_Z 8
_cell_length_a 24.2097(3)
_cell_length_b 24.2097(3)
_cell_length_c 24.2097(3)
_cell_measurement_reflns_used 56140
_cell_measurement_temperature 173(2)
_cell_measurement_theta_max 25.028
_cell_measurement_theta_min 3.705
_cell_measurement_wavelength 0.71073
_cell_volume 14189.5(3)
_computing_cell_refinement 'HKL Scalepack (Otwinowski & Minor 1997)'
_computing_data_collection 'Collect (Nonius BV, 1997-2000)'
_computing_data_reduction 'HKL Denzo and Scalepack (Otwinowski & Minor 1997)'
_computing_molecular_graphics 'Ortep-3 for Windows (Farrugia, 1997)'
_computing_publication_material 'WinGX publication routines (Farrugia, 1999)'
_computing_structure_refinement 'SHELXL-97 (Sheldrick, 1997)'
_computing_structure_solution 'SHELXS-97 (Sheldrick, 1997)'
_diffrn_ambient_temperature 173(2)
_diffrn_detector 'CCD plate'
_diffrn_measured_fraction_theta_full 0.995
_diffrn_measured_fraction_theta_max 0.995
_diffrn_measurement_device '95mm CCD camera on \k-goniostat'
_diffrn_measurement_device_type KappaCCD
_diffrn_measurement_method 'CCD rotation images, thick slices'
_diffrn_orient_matrix_type 'by Nonius Collect from scalepack cell'
_diffrn_orient_matrix_UB_11 0.338424E-1
_diffrn_orient_matrix_UB_12 -0.4846E-3
_diffrn_orient_matrix_UB_13 0.236774E-1
_diffrn_orient_matrix_UB_21 -0.236799E-1
_diffrn_orient_matrix_UB_22 -0.929E-4
_diffrn_orient_matrix_UB_23 0.33844E-1
_diffrn_orient_matrix_UB_31 -0.3438E-3
_diffrn_orient_matrix_UB_32 -0.413028E-1
_diffrn_orient_matrix_UB_33 -0.3539E-3
_diffrn_radiation_monochromator graphite
_diffrn_radiation_probe x-ray
_diffrn_radiation_type MoK\a
_diffrn_radiation_wavelength 0.71073
_diffrn_reflns_av_R_equivalents 0.0715
_diffrn_reflns_av_unetI/netI 0.0251
_diffrn_reflns_limit_h_max 28
_diffrn_reflns_limit_h_min -26
_diffrn_reflns_limit_k_max 28
_diffrn_reflns_limit_k_min -28
_diffrn_reflns_limit_l_max 26
_diffrn_reflns_limit_l_min -28
_diffrn_reflns_number 69186
_diffrn_reflns_theta_full 25.02
_diffrn_reflns_theta_max 25.02
_diffrn_reflns_theta_min 3.76
_diffrn_source 'Enraf Nonius FR590'
_exptl_absorpt_coefficient_mu 1.089
_exptl_absorpt_correction_T_max 0.8566
_exptl_absorpt_correction_T_min 0.7806
_exptl_absorpt_correction_type multi-scan
_exptl_absorpt_process_details
;
[c.f. r.h. blessing, acta cryst. (1995), a51, 33-38]
;
_exptl_crystal_colour colouirless
_exptl_crystal_density_diffrn 1.185
_exptl_crystal_density_method 'not measured'
_exptl_crystal_description prism
_exptl_crystal_F_000 5424
_exptl_crystal_size_max 0.2
_exptl_crystal_size_mid 0.2
_exptl_crystal_size_min 0.15
_refine_diff_density_max 0.967
_refine_diff_density_min -0.54
_refine_diff_density_rms 0.08
_refine_ls_extinction_method none
_refine_ls_goodness_of_fit_ref 1.06
_refine_ls_hydrogen_treatment riding
_refine_ls_matrix_type full
_refine_ls_number_parameters 231
_refine_ls_number_reflns 4175
_refine_ls_number_restraints 31
_refine_ls_restrained_S_all 1.067
_refine_ls_R_factor_all 0.0783
_refine_ls_R_factor_gt 0.0585
_refine_ls_shift/su_max 0.002
_refine_ls_shift/su_mean 0
_refine_ls_structure_factor_coef Fsqd
_refine_ls_weighting_details 'calc w=1/[\s^2^(Fo^2^)+(0.0910P)^2^+30.6215P] where P=(Fo^2^+2Fc^2^)/3'
_refine_ls_weighting_scheme calc
_refine_ls_wR_factor_gt 0.1631
_refine_ls_wR_factor_ref 0.1798
_reflns_number_gt 3287
_reflns_number_total 4175
_reflns_threshold_expression >2sigma(I)
_cod_data_source_file b513196k.txt
_cod_data_source_block (2)-nov1203
_cod_original_sg_symbol_H-M Pa-3
_cod_original_formula_sum 'C64 H110 Cl1 Li1 N6 O4 Zn3'
_cod_database_code 7006698

loop_
_symmetry_equiv_pos_as_xyz
'x, y, z'
'-x+1/2, -y, z+1/2'
'x+1/2, -y+1/2, -z'
'-x, y+1/2, -z+1/2'
'y, z, x'
'-y+1/2, -z, x+1/2'
'y+1/2, -z+1/2, -x'
'-y, z+1/2, -x+1/2'
'z, x, y'
'-z, x+1/2, -y+1/2'
'-z+1/2, -x, y+1/2'
'z+1/2, -x+1/2, -y'
'-x, -y, -z'
'x-1/2, y, -z-1/2'
'-x-1/2, y-1/2, z'
'x, -y-1/2, z-1/2'
'-y, -z, -x'
'y-1/2, z, -x-1/2'
'-y-1/2, z-1/2, x'
'y, -z-1/2, x-1/2'
'-z, -x, -y'
'z, -x-1/2, y-1/2'
'z-1/2, x, -y-1/2'
'-z-1/2, x-1/2, y'

loop_
_atom_site_label
_atom_site_type_symbol
_atom_site_fract_x
_atom_site_fract_y
_atom_site_fract_z
_atom_site_U_iso_or_equiv
_atom_site_adp_type
_atom_site_occupancy
_atom_site_symmetry_multiplicity
_atom_site_calc_flag
_atom_site_refinement_flags
_atom_site_disorder_assembly
_atom_site_disorder_group
Zn Zn 0.81889(2) 0.42022(2) 0.13520(2) 0.0391(2) Uani 1 1 d . . .
Cl Cl 0.82267(4) 0.32267(4) 0.17733(4) 0.0408(4) Uani 1 3 d S . .
Li Li 0.7259(6) 0.2259(6) 0.2741(6) 0.094(6) Uani 1 3 d S A .
O2 O 0.6973(2) 0.2142(2) 0.2021(2) 0.1006(16) Uani 1 1 d D . .
O3 O 0.6792(3) 0.1792(3) 0.3208(3) 0.120(3) Uani 1 3 d SD . .
N1 N 0.82261(14) 0.38543(15) 0.05775(15) 0.0395(8) Uani 1 1 d . . .
N2 N 0.74029(15) 0.42793(15) 0.12595(16) 0.0428(9) Uani 1 1 d . . .
C1 C 0.76558(19) 0.36790(18) 0.0506(2) 0.0453(11) Uani 1 1 d . . .
C2 C 0.72434(19) 0.39049(18) 0.0863(2) 0.0459(11) Uani 1 1 d . . .
C3 C 0.6698(2) 0.3706(2) 0.0780(2) 0.0590(14) Uani 1 1 d . . .
H3 H 0.6406 0.3848 0.1001 0.071 Uiso 1 1 calc R . .
C4 C 0.6582(3) 0.3312(3) 0.0388(3) 0.0738(18) Uani 1 1 d . . .
H4 H 0.6213 0.3186 0.0351 0.089 Uiso 1 1 calc R . .
C5 C 0.6978(3) 0.3097(3) 0.0051(3) 0.0746(18) Uani 1 1 d . . .
H5 H 0.6889 0.2828 -0.0221 0.09 Uiso 1 1 calc R . .
C6 C 0.7521(2) 0.3284(2) 0.0119(2) 0.0586(13) Uani 1 1 d . . .
H6 H 0.7804 0.3134 -0.0108 0.07 Uiso 1 1 calc R . .
C7 C 0.8478(2) 0.41317(19) 0.0088(2) 0.0477(11) Uani 1 1 d . . .
H7A H 0.8461 0.3867 -0.0223 0.057 Uiso 1 1 calc R . .
H7B H 0.8874 0.419 0.0172 0.057 Uiso 1 1 calc R . .
C8 C 0.8245(2) 0.4690(2) -0.0125(2) 0.0523(12) Uani 1 1 d . . .
C9 C 0.7670(3) 0.4637(3) -0.0363(3) 0.090(2) Uani 1 1 d . . .
H9A H 0.7667 0.4349 -0.0648 0.135 Uiso 1 1 calc R . .
H9B H 0.7559 0.499 -0.0527 0.135 Uiso 1 1 calc R . .
H9C H 0.741 0.4538 -0.0069 0.135 Uiso 1 1 calc R . .
C10 C 0.8638(3) 0.4870(3) -0.0591(3) 0.084(2) Uani 1 1 d . . .
H10A H 0.9014 0.4905 -0.0445 0.127 Uiso 1 1 calc R . .
H10B H 0.8516 0.5227 -0.0739 0.127 Uiso 1 1 calc R . .
H10C H 0.8633 0.4593 -0.0887 0.127 Uiso 1 1 calc R . .
C11 C 0.8252(3) 0.5134(2) 0.0319(2) 0.0689(16) Uani 1 1 d . . .
H11A H 0.8625 0.5166 0.0472 0.103 Uiso 1 1 calc R . .
H11B H 0.7993 0.5035 0.0614 0.103 Uiso 1 1 calc R . .
H11C H 0.8142 0.5489 0.0157 0.103 Uiso 1 1 calc R . .
C12 C 0.70107(19) 0.44620(19) 0.1677(2) 0.0508(12) Uani 1 1 d . . .
H12A H 0.7207 0.4486 0.2034 0.061 Uiso 1 1 calc R . .
H12B H 0.6722 0.4175 0.1715 0.061 Uiso 1 1 calc R . .
C13 C 0.6720(2) 0.5024(2) 0.1569(3) 0.0618(14) Uani 1 1 d . . .
C14 C 0.6417(3) 0.5028(3) 0.1020(3) 0.087(2) Uani 1 1 d . . .
H14A H 0.6141 0.4732 0.1015 0.13 Uiso 1 1 calc R . .
H14B H 0.6682 0.4971 0.0719 0.13 Uiso 1 1 calc R . .
H14C H 0.6233 0.5385 0.0971 0.13 Uiso 1 1 calc R . .
C15 C 0.7143(3) 0.5486(2) 0.1572(3) 0.0784(19) Uani 1 1 d . . .
H15A H 0.7338 0.5489 0.1927 0.118 Uiso 1 1 calc R . .
H15B H 0.6956 0.5841 0.1519 0.118 Uiso 1 1 calc R . .
H15C H 0.7409 0.5428 0.1273 0.118 Uiso 1 1 calc R . .
C16 C 0.6308(3) 0.5117(3) 0.2035(3) 0.093(2) Uani 1 1 d . . .
H16A H 0.6035 0.4818 0.2036 0.139 Uiso 1 1 calc R . .
H16B H 0.612 0.5471 0.1981 0.139 Uiso 1 1 calc R . .
H16C H 0.6504 0.5121 0.239 0.139 Uiso 1 1 calc R . .
C21 C 0.6991(8) 0.1437(9) 0.3640(9) 0.197(9) Uiso 0.67 1 d PD A .
H21A H 0.7174 0.166 0.393 0.236 Uiso 0.67 1 calc PR . .
H21B H 0.7264 0.1173 0.3489 0.236 Uiso 0.67 1 calc PR . .
C22 C 0.6522(5) 0.1132(6) 0.3881(7) 0.120(4) Uiso 0.67 1 d PD . .
H22A H 0.6423 0.0806 0.3654 0.144 Uiso 0.67 1 calc PR A .
H22B H 0.6602 0.1011 0.4263 0.144 Uiso 0.67 1 calc PR . .
C17 C 0.7113(16) 0.1639(14) 0.1743(17) 0.33(2) Uiso 0.540(12) 1 d PD A 1
H17A H 0.7119 0.1328 0.2008 0.395 Uiso 0.540(12) 1 calc PR A 1
H17B H 0.7484 0.167 0.1573 0.395 Uiso 0.540(12) 1 calc PR A 1
C18 C 0.6683(9) 0.1539(7) 0.1303(9) 0.128(7) Uiso 0.540(12) 1 d PD A 1
H18A H 0.6817 0.1286 0.1011 0.154 Uiso 0.540(12) 1 calc PR A 1
H18B H 0.6333 0.1396 0.146 0.154 Uiso 0.540(12) 1 calc PR A 1
C19 C 0.6629(9) 0.2112(6) 0.1106(7) 0.120(6) Uiso 0.540(12) 1 d PD A 1
H19A H 0.6243 0.219 0.0995 0.144 Uiso 0.540(12) 1 calc PR A 1
H19B H 0.6874 0.2177 0.0784 0.144 Uiso 0.540(12) 1 calc PR A 1
C20 C 0.6796(8) 0.2473(7) 0.1583(7) 0.126(7) Uiso 0.540(12) 1 d PD A 1
H20A H 0.7098 0.2724 0.1468 0.151 Uiso 0.540(12) 1 calc PR A 1
H20B H 0.6478 0.2702 0.1702 0.151 Uiso 0.540(12) 1 calc PR A 1
C17A C 0.6536(10) 0.1721(9) 0.1915(9) 0.144(9) Uiso 0.460(12) 1 d PD A 2
H17C H 0.6232 0.1745 0.2187 0.173 Uiso 0.460(12) 1 calc PR A 2
H17D H 0.6688 0.1341 0.1914 0.173 Uiso 0.460(12) 1 calc PR A 2
C18A C 0.6353(7) 0.1899(9) 0.1346(7) 0.104(6) Uiso 0.460(12) 1 d PD A 2
H18C H 0.6071 0.1651 0.1183 0.125 Uiso 0.460(12) 1 calc PR A 2
H18D H 0.6227 0.2288 0.1332 0.125 Uiso 0.460(12) 1 calc PR A 2
C19A C 0.6914(5) 0.1817(6) 0.1108(5) 0.066(4) Uiso 0.460(12) 1 d PD A 2
H19C H 0.7024 0.1423 0.1114 0.08 Uiso 0.460(12) 1 calc PR A 2
H19D H 0.6937 0.1959 0.0725 0.08 Uiso 0.460(12) 1 calc PR A 2
C20A C 0.7248(7) 0.2150(7) 0.1491(6) 0.095(5) Uiso 0.460(12) 1 d PD A 2
H20C H 0.7624 0.1991 0.1525 0.114 Uiso 0.460(12) 1 calc PR A 2
H20D H 0.7281 0.2533 0.1354 0.114 Uiso 0.460(12) 1 calc PR A 2

loop_
_atom_site_aniso_label
_atom_site_aniso_U_11
_atom_site_aniso_U_22
_atom_site_aniso_U_33
_atom_site_aniso_U_23
_atom_site_aniso_U_13
_atom_site_aniso_U_12
Zn 0.0343(3) 0.0364(3) 0.0465(3) -0.0034(2) -0.0031(2) -0.0002(2)
Cl 0.0408(4) 0.0408(4) 0.0408(4) -0.0009(4) -0.0009(4) 0.0009(4)
Li 0.094(6) 0.094(6) 0.094(6) -0.019(8) -0.019(8) 0.019(8)
O2 0.112(4) 0.112(4) 0.077(3) -0.024(3) -0.018(3) 0.036(3)
O3 0.120(3) 0.120(3) 0.120(3) -0.002(4) -0.002(4) 0.002(4)
N1 0.042(2) 0.0364(19) 0.041(2) 0.0033(16) -0.0062(16) -0.0013(16)
N2 0.0337(19) 0.038(2) 0.057(2) 0.0038(17) -0.0007(17) 0.0004(15)
C1 0.049(3) 0.038(2) 0.049(3) 0.009(2) -0.016(2) -0.001(2)
C2 0.042(2) 0.038(2) 0.057(3) 0.014(2) -0.012(2) -0.004(2)
C3 0.045(3) 0.061(3) 0.071(4) 0.013(3) -0.012(3) -0.008(2)
C4 0.062(4) 0.073(4) 0.086(4) 0.012(3) -0.032(3) -0.030(3)
C5 0.077(4) 0.074(4) 0.073(4) -0.008(3) -0.027(4) -0.021(3)
C6 0.070(3) 0.050(3) 0.056(3) 0.001(2) -0.020(3) -0.001(3)
C7 0.054(3) 0.044(3) 0.045(3) 0.004(2) 0.000(2) 0.006(2)
C8 0.059(3) 0.047(3) 0.051(3) 0.013(2) -0.009(2) -0.001(2)
C9 0.094(5) 0.068(4) 0.107(5) 0.038(4) -0.046(4) -0.004(3)
C10 0.111(5) 0.066(4) 0.077(4) 0.029(3) 0.023(4) -0.001(4)
C11 0.100(5) 0.040(3) 0.067(4) 0.009(3) -0.008(3) 0.009(3)
C12 0.040(2) 0.042(3) 0.071(3) 0.007(2) 0.002(2) 0.000(2)
C13 0.044(3) 0.052(3) 0.090(4) 0.007(3) 0.007(3) 0.012(2)
C14 0.073(4) 0.066(4) 0.121(6) 0.022(4) -0.023(4) 0.020(3)
C15 0.064(4) 0.041(3) 0.130(6) 0.006(3) 0.008(4) 0.011(3)
C16 0.067(4) 0.081(5) 0.131(6) 0.000(4) 0.030(4) 0.023(4)

loop_
_atom_type_symbol
_atom_type_description
_atom_type_scat_dispersion_real
_atom_type_scat_dispersion_imag
_atom_type_scat_source
C C 0.0033 0.0016 'International Tables Vol C Tables 4.2.6.8 and 6.1.1.4'
H H 0 0 'International Tables Vol C Tables 4.2.6.8 and 6.1.1.4'
N N 0.0061 0.0033 'International Tables Vol C Tables 4.2.6.8 and 6.1.1.4'
Zn Zn 0.2839 1.4301 'International Tables Vol C Tables 4.2.6.8 and 6.1.1.4'
O O 0.0106 0.006 'International Tables Vol C Tables 4.2.6.8 and 6.1.1.4'
Li Li -0.0003 0.0001 'International Tables Vol C Tables 4.2.6.8 and 6.1.1.4'
Cl Cl 0.1484 0.1585 'International Tables Vol C Tables 4.2.6.8 and 6.1.1.4'

loop_
_geom_angle_atom_site_label_1
_geom_angle_atom_site_label_2
_geom_angle_atom_site_label_3
_geom_angle
_geom_angle_site_symmetry_1
_geom_angle_site_symmetry_3
_geom_angle_publ_flag
N2 Zn N1 146.91(16) . 7_556 ?
N2 Zn N1 88.69(15) . . ?
N1 Zn N1 123.00(19) 7_556 . ?
N2 Zn Cl 99.80(11) . . ?
N1 Zn Cl 90.79(11) 7_556 . ?
N1 Zn Cl 89.08(10) . . ?
Zn Cl Zn 71.53(5) 7_556 . ?
O2 Li O2 114.7(6) . 7_556 ?
O2 Li O3 103.5(8) . . ?
C20 O2 C17 101.8(19) . . ?
C20A O2 C17A 100.6(12) . . ?
C20 O2 Li 136.4(9) . . ?
C17 O2 Li 118.2(14) . . ?
C20A O2 Li 130.1(10) . . ?
C17A O2 Li 121.2(12) . . ?
C21 O3 C21 90.5(12) . 7_556 ?
C21 O3 Li 124.9(8) . . ?
C1 N1 C7 115.1(4) . . ?
C1 N1 Zn 106.5(3) . 10_645 ?
C7 N1 Zn 111.7(3) . 10_645 ?
C1 N1 Zn 100.8(3) . . ?
C7 N1 Zn 123.9(3) . . ?
Zn N1 Zn 96.33(15) 10_645 . ?
C2 N2 C12 120.1(4) . . ?
C2 N2 Zn 107.1(3) . . ?
C12 N2 Zn 126.4(3) . . ?
C6 C1 C2 120.8(5) . . ?
C6 C1 N1 120.6(5) . . ?
C2 C1 N1 118.6(4) . . ?
N2 C2 C3 125.7(5) . . ?
N2 C2 C1 118.6(4) . . ?
C3 C2 C1 115.7(5) . . ?
C4 C3 C2 121.5(6) . . ?
C5 C4 C3 122.4(5) . . ?
C4 C5 C6 117.8(6) . . ?
C1 C6 C5 121.8(6) . . ?
N1 C7 C8 120.4(4) . . ?
C9 C8 C11 109.8(5) . . ?
C9 C8 C10 108.2(5) . . ?
C11 C8 C10 108.1(5) . . ?
C9 C8 C7 112.8(4) . . ?
C11 C8 C7 112.2(4) . . ?
C10 C8 C7 105.4(4) . . ?
N2 C12 C13 116.5(4) . . ?
C15 C13 C14 108.9(6) . . ?
C15 C13 C16 109.2(6) . . ?
C14 C13 C16 109.4(5) . . ?
C15 C13 C12 109.8(4) . . ?
C14 C13 C12 111.8(5) . . ?
C16 C13 C12 107.6(5) . . ?
O3 C21 C22 109.2(15) . . ?
C22 C22 C21 101.3(11) 10_645 . ?
O2 C17 C18 107.7(18) . . ?
C19 C18 C17 98(2) . . ?
C18 C19 C20 105.9(15) . . ?
O2 C20 C19 109.4(13) . . ?
O2 C17A C18A 99.7(13) . . ?
C19A C18A C17A 92.7(15) . . ?
C20A C19A C18A 100.6(12) . . ?
O2 C20A C19A 107.4(11) . . ?

loop_
_geom_bond_atom_site_label_1
_geom_bond_atom_site_label_2
_geom_bond_distance
_geom_bond_site_symmetry_2
_geom_bond_publ_flag
Zn N2 1.925(4) . ?
Zn N1 1.981(4) 7_556 ?
Zn N1 2.057(4) . ?
Zn Cl 2.5742(15) . ?
Li O2 1.897(8) . ?
Li O3 1.96(3) . ?
O2 C20 1.395(14) . ?
O2 C17 1.433(17) . ?
O2 C20A 1.445(13) . ?
O2 C17A 1.492(15) . ?
O3 C21 1.437(14) . ?
O3 C21 1.437(14) 10_645 ?
O3 C21 1.437(14) 7_556 ?
N1 C1 1.455(6) . ?
N1 C7 1.493(6) . ?
N1 Zn 1.981(4) 10_645 ?
N2 C2 1.375(6) . ?
N2 C12 1.455(6) . ?
C1 C6 1.377(7) . ?
C1 C2 1.431(7) . ?
C2 C3 1.421(7) . ?
C3 C4 1.373(8) . ?
C4 C5 1.363(10) . ?
C5 C6 1.400(8) . ?
C7 C8 1.551(6) . ?
C8 C9 1.513(8) . ?
C8 C11 1.522(8) . ?
C8 C10 1.540(8) . ?
C12 C13 1.553(7) . ?
C13 C15 1.518(8) . ?
C13 C14 1.518(9) . ?
C13 C16 1.523(9) . ?
C21 C22 1.473(14) . ?
C22 C22 1.36(2) 10_645 ?
C17 C18 1.508(17) . ?
C18 C19 1.474(15) . ?
C19 C20 1.505(14) . ?
C17A C18A 1.510(16) . ?
C18A C19A 1.489(14) . ?
C19A C20A 1.471(14) . ?
